data_7107222
loop_
_publ_author_name
'Dongdong Wu'
'Lei Wang'
'Kai Xu'
'Jia Song'
'Hong-Kun Fun'
'JianHua Xu'
'Yan Zhang'

_publ_section_title
;
 Facile and highly atom-economic method to build biaryl-containing
 medium-ring lactones
;
_journal_name_full Chem.Commun.
_journal_page_first 1168
_journal_paper_doi 10.1039/c2cc16492b
_journal_volume 48
_journal_year 2012
_chemical_formula_moiety 'C23 H16 O6'
_chemical_formula_sum 'C23 H16 O6'
_chemical_formula_weight 388.36
_chemical_name_systematic
;
?
;
_space_group_IT_number 14
_symmetry_cell_setting monoclinic
_symmetry_space_group_name_Hall '-P 2ybc'
_symmetry_space_group_name_H-M 'P 1 21/c 1'
_atom_sites_solution_hydrogens geom
_atom_sites_solution_primary direct
_atom_sites_solution_secondary difmap
_audit_creation_method SHELXL-97
_cell_angle_alpha 90.00
_cell_angle_beta 100.119(1)
_cell_angle_gamma 90.00
_cell_formula_units_Z 4
_cell_length_a 9.5616(3)
_cell_length_b 9.3551(3)
_cell_length_c 20.8303(6)
_cell_measurement_reflns_used 9894
_cell_measurement_temperature 100(1)
_cell_measurement_theta_max 33.57
_cell_measurement_theta_min 2.39
_cell_volume 1834.28(10)
_computing_cell_refinement 'SAINT (Bruker, 2009)'
_computing_data_collection 'APEX2 (Bruker, 2009)'
_computing_data_reduction SAINT
_computing_molecular_graphics SHELXTL
_computing_publication_material
;
SHELXTL (Sheldrick, 2008), PLATON (Spek, 2009)
;
_computing_structure_refinement SHELXTL
_computing_structure_solution 'SHELXTL (Sheldrick, 2008)'
_diffrn_ambient_temperature 100.0(1)
_diffrn_measured_fraction_theta_full 0.993
_diffrn_measured_fraction_theta_max 0.993
_diffrn_measurement_device_type
;
Bruker SMART APEXII CCD area-detector diffractometer
;
_diffrn_measurement_method '\f and \w scans'
_diffrn_radiation_monochromator graphite
_diffrn_radiation_source 'fine-focus sealed tube'
_diffrn_radiation_type MoK\a
_diffrn_radiation_wavelength 0.71073
_diffrn_reflns_av_R_equivalents 0.0229
_diffrn_reflns_av_sigmaI/netI 0.0263
_diffrn_reflns_limit_h_max 14
_diffrn_reflns_limit_h_min -14
_diffrn_reflns_limit_k_max 14
_diffrn_reflns_limit_k_min -14
_diffrn_reflns_limit_l_max 32
_diffrn_reflns_limit_l_min -32
_diffrn_reflns_number 26957
_diffrn_reflns_theta_full 33.61
_diffrn_reflns_theta_max 33.61
_diffrn_reflns_theta_min 1.99
_diffrn_standards_number 0
_exptl_absorpt_coefficient_mu 0.102
_exptl_absorpt_correction_T_max 0.9897
_exptl_absorpt_correction_T_min 0.9387
_exptl_absorpt_correction_type multi-scan
_exptl_absorpt_process_details '(<i>SADABS</i>; Bruker, 2009)'
_exptl_crystal_colour colourless
_exptl_crystal_density_diffrn 1.406
_exptl_crystal_density_method 'not measured'
_exptl_crystal_description plate
_exptl_crystal_F_000 808
_exptl_crystal_size_max 0.63
_exptl_crystal_size_mid 0.37
_exptl_crystal_size_min 0.10
_refine_diff_density_max 0.482
_refine_diff_density_min -0.239
_refine_diff_density_rms 0.053
_refine_ls_extinction_method none
_refine_ls_goodness_of_fit_ref 1.040
_refine_ls_hydrogen_treatment constr
_refine_ls_matrix_type full
_refine_ls_number_parameters 262
_refine_ls_number_reflns 7211
_refine_ls_number_restraints 0
_refine_ls_restrained_S_all 1.040
_refine_ls_R_factor_all 0.0540
_refine_ls_R_factor_gt 0.0418
_refine_ls_structure_factor_coef Fsqd
_refine_ls_weighting_details 'calc w=1/[\s^2^(Fo^2^)+(0.0565P)^2^+0.4946P] where P=(Fo^2^+2Fc^2^)/3'
_refine_ls_weighting_scheme calc
_refine_ls_wR_factor_gt 0.1066
_refine_ls_wR_factor_ref 0.1155
_reflns_number_gt 5848
_reflns_number_total 7211
_reflns_threshold_expression I>2\s(I)
_cod_data_source_file c2cc16492b.txt
_cod_data_source_block wdd66_0m
_cod_original_sg_symbol_H-M 'P 21/c'
_cod_database_code 7107222

loop_
_symmetry_equiv_pos_as_xyz
'x, y, z'
'-x, y+1/2, -z+1/2'
'-x, -y, -z'
'x, -y-1/2, z-1/2'

loop_
_atom_site_label
_atom_site_type_symbol
_atom_site_fract_x
_atom_site_fract_y
_atom_site_fract_z
_atom_site_U_iso_or_equiv
_atom_site_adp_type
_atom_site_occupancy
_atom_site_symmetry_multiplicity
_atom_site_calc_flag
_atom_site_refinement_flags
O1 O 0.28433(7) 0.77300(7) 0.17213(3) 0.01586(12) Uani 1 1 d .
O2 O 0.56805(7) 0.74423(8) 0.22567(3) 0.01790(13) Uani 1 1 d .
O3 O 0.22791(7) 0.77972(7) 0.27454(3) 0.01626(12) Uani 1 1 d .
O4 O 0.38689(7) 0.96741(8) 0.13393(3) 0.02030(14) Uani 1 1 d .
O5 O 0.52247(7) 0.54999(7) 0.16006(3) 0.01761(13) Uani 1 1 d .
O6 O 0.15084(8) 1.00591(8) 0.25431(4) 0.02501(16) Uani 1 1 d .
C1 C 0.33503(9) 0.85061(10) 0.12546(4) 0.01516(15) Uani 1 1 d .
C2 C 0.32006(9) 0.76520(10) 0.06404(4) 0.01538(15) Uani 1 1 d .
C3 C 0.18782(9) 0.70747(11) 0.03734(4) 0.01887(17) Uani 1 1 d .
H3A H 0.1084 0.7234 0.0581 0.023 Uiso 1 1 calc R
C4 C 0.17200(10) 0.62696(11) -0.01946(4) 0.02103(18) Uani 1 1 d .
H4A H 0.0819 0.5886 -0.0378 0.025 Uiso 1 1 calc R
C5 C 0.28905(10) 0.60291(11) -0.04925(4) 0.02124(18) Uani 1 1 d .
H5A H 0.2787 0.5481 -0.0882 0.025 Uiso 1 1 calc R
C6 C 0.42111(10) 0.65863(11) -0.02235(4) 0.01886(17) Uani 1 1 d .
H6A H 0.5001 0.6415 -0.0433 0.023 Uiso 1 1 calc R
C7 C 0.43994(9) 0.73944(10) 0.03501(4) 0.01561(15) Uani 1 1 d .
C8 C 0.58683(9) 0.78668(10) 0.06400(4) 0.01594(15) Uani 1 1 d .
C9 C 0.66463(10) 0.86739(11) 0.02597(5) 0.02084(18) Uani 1 1 d .
H9A H 0.6214 0.8955 -0.0168 0.025 Uiso 1 1 calc R
C10 C 0.80433(11) 0.90716(12) 0.04981(5) 0.0246(2) Uani 1 1 d .
H10A H 0.8558 0.9615 0.0233 0.029 Uiso 1 1 calc R
C11 C 0.86886(10) 0.86762(11) 0.11233(5) 0.02243(19) Uani 1 1 d .
H11A H 0.9650 0.8928 0.1281 0.027 Uiso 1 1 calc R
C12 C 0.79252(9) 0.79123(10) 0.15163(5) 0.01828(16) Uani 1 1 d .
H12A H 0.8352 0.7671 0.1950 0.022 Uiso 1 1 calc R
C13 C 0.65281(9) 0.74970(10) 0.12754(4) 0.01507(15) Uani 1 1 d .
C14 C 0.57434(8) 0.66669(10) 0.17140(4) 0.01476(15) Uani 1 1 d .
C15 C 0.46005(9) 0.70841(11) 0.26344(4) 0.01868(17) Uani 1 1 d .
H15A H 0.4957 0.7230 0.3106 0.022 Uiso 1 1 calc R
H15B H 0.4300 0.6076 0.2562 0.022 Uiso 1 1 calc R
C16 C 0.33753(9) 0.80920(10) 0.23927(4) 0.01578(15) Uani 1 1 d .
H16A H 0.3680 0.9115 0.2440 0.019 Uiso 1 1 calc R
C17 C 0.13629(9) 0.89115(10) 0.27828(4) 0.01576(15) Uani 1 1 d .
C18 C 0.02141(9) 0.85261(10) 0.31436(4) 0.01490(15) Uani 1 1 d .
C19 C 0.01407(9) 0.71859(10) 0.34252(4) 0.01776(16) Uani 1 1 d .
H19A H 0.0839 0.6482 0.3390 0.021 Uiso 1 1 calc R
C20 C -0.09626(10) 0.68857(11) 0.37584(5) 0.02136(18) Uani 1 1 d .
H20A H -0.1018 0.5973 0.3953 0.026 Uiso 1 1 calc R
C21 C -0.19839(10) 0.79140(11) 0.38084(5) 0.02151(18) Uani 1 1 d .
H21A H -0.2737 0.7700 0.4036 0.026 Uiso 1 1 calc R
C22 C -0.19132(10) 0.92533(12) 0.35283(5) 0.02148(18) Uani 1 1 d .
H22A H -0.2615 0.9954 0.3564 0.026 Uiso 1 1 calc R
C23 C -0.08113(9) 0.95647(11) 0.31956(5) 0.01941(17) Uani 1 1 d .
H23A H -0.0755 1.0480 0.3004 0.023 Uiso 1 1 calc R

loop_
_atom_site_aniso_label
_atom_site_aniso_U_11
_atom_site_aniso_U_22
_atom_site_aniso_U_33
_atom_site_aniso_U_23
_atom_site_aniso_U_13
_atom_site_aniso_U_12
O1 0.0181(3) 0.0181(3) 0.0120(3) -0.0015(2) 0.0045(2) -0.0017(2)
O2 0.0157(3) 0.0240(3) 0.0149(3) -0.0026(2) 0.0052(2) -0.0021(2)
O3 0.0183(3) 0.0162(3) 0.0163(3) -0.0003(2) 0.0085(2) 0.0009(2)
O4 0.0262(3) 0.0161(3) 0.0197(3) -0.0002(2) 0.0073(2) 0.0002(3)
O5 0.0168(3) 0.0172(3) 0.0191(3) 0.0012(2) 0.0039(2) -0.0010(2)
O6 0.0266(3) 0.0218(4) 0.0290(4) 0.0093(3) 0.0114(3) 0.0050(3)
C1 0.0152(3) 0.0170(4) 0.0140(3) 0.0015(3) 0.0044(3) 0.0034(3)
C2 0.0171(3) 0.0164(4) 0.0128(3) 0.0009(3) 0.0028(3) 0.0026(3)
C3 0.0172(3) 0.0240(4) 0.0152(4) 0.0003(3) 0.0022(3) 0.0026(3)
C4 0.0201(4) 0.0263(5) 0.0154(4) -0.0013(3) -0.0006(3) 0.0007(3)
C5 0.0238(4) 0.0248(5) 0.0139(4) -0.0031(3) 0.0000(3) 0.0043(4)
C6 0.0209(4) 0.0222(4) 0.0136(4) -0.0002(3) 0.0036(3) 0.0048(3)
C7 0.0170(3) 0.0173(4) 0.0129(3) 0.0015(3) 0.0037(3) 0.0024(3)
C8 0.0172(3) 0.0157(4) 0.0161(4) 0.0000(3) 0.0061(3) 0.0011(3)
C9 0.0240(4) 0.0215(4) 0.0190(4) 0.0022(3) 0.0093(3) 0.0003(3)
C10 0.0261(4) 0.0228(5) 0.0284(5) 0.0012(4) 0.0145(4) -0.0039(4)
C11 0.0188(4) 0.0214(5) 0.0289(5) -0.0033(4) 0.0089(3) -0.0049(3)
C12 0.0167(3) 0.0183(4) 0.0204(4) -0.0024(3) 0.0046(3) -0.0019(3)
C13 0.0152(3) 0.0147(4) 0.0162(3) -0.0008(3) 0.0050(3) -0.0006(3)
C14 0.0125(3) 0.0186(4) 0.0131(3) 0.0013(3) 0.0019(2) 0.0017(3)
C15 0.0172(3) 0.0260(5) 0.0138(3) 0.0011(3) 0.0053(3) 0.0010(3)
C16 0.0169(3) 0.0190(4) 0.0123(3) -0.0019(3) 0.0052(3) -0.0015(3)
C17 0.0171(3) 0.0177(4) 0.0126(3) -0.0002(3) 0.0028(3) 0.0014(3)
C18 0.0153(3) 0.0173(4) 0.0123(3) -0.0013(3) 0.0028(3) 0.0005(3)
C19 0.0178(3) 0.0174(4) 0.0193(4) -0.0020(3) 0.0065(3) 0.0006(3)
C20 0.0218(4) 0.0190(4) 0.0255(4) -0.0003(3) 0.0104(3) -0.0023(3)
C21 0.0168(3) 0.0264(5) 0.0228(4) -0.0028(4) 0.0075(3) -0.0011(3)
C22 0.0166(3) 0.0256(5) 0.0226(4) -0.0012(4) 0.0046(3) 0.0044(3)
C23 0.0184(3) 0.0202(4) 0.0198(4) 0.0016(3) 0.0039(3) 0.0040(3)

loop_
_atom_type_symbol
_atom_type_description
_atom_type_scat_dispersion_real
_atom_type_scat_dispersion_imag
_atom_type_scat_source
C C 0.0033 0.0016 'International Tables Vol C Tables 4.2.6.8 and 6.1.1.4'
H H 0.0000 0.0000 'International Tables Vol C Tables 4.2.6.8 and 6.1.1.4'
O O 0.0106 0.0060 'International Tables Vol C Tables 4.2.6.8 and 6.1.1.4'

loop_
_geom_angle_atom_site_label_1
_geom_angle_atom_site_label_2
_geom_angle_atom_site_label_3
_geom_angle
C1 O1 C16 117.11(7)
C14 O2 C15 118.16(7)
C17 O3 C16 114.93(7)
O4 C1 O1 124.58(8)
O4 C1 C2 126.00(8)
O1 C1 C2 109.40(7)
C3 C2 C7 120.73(8)
C3 C2 C1 119.44(8)
C7 C2 C1 119.79(7)
C4 C3 C2 120.30(8)
C4 C3 H3A 119.9
C2 C3 H3A 119.9
C3 C4 C5 119.51(9)
C3 C4 H4A 120.2
C5 C4 H4A 120.2
C6 C5 C4 120.33(9)
C6 C5 H5A 119.8
C4 C5 H5A 119.8
C5 C6 C7 121.24(8)
C5 C6 H6A 119.4
C7 C6 H6A 119.4
C6 C7 C2 117.86(8)
C6 C7 C8 118.40(8)
C2 C7 C8 123.65(8)
C9 C8 C13 118.07(8)
C9 C8 C7 119.08(8)
C13 C8 C7 122.82(8)
C10 C9 C8 120.98(9)
C10 C9 H9A 119.5
C8 C9 H9A 119.5
C11 C10 C9 120.24(9)
C11 C10 H10A 119.9
C9 C10 H10A 119.9
C12 C11 C10 119.82(9)
C12 C11 H11A 120.1
C10 C11 H11A 120.1
C11 C12 C13 120.03(9)
C11 C12 H12A 120.0
C13 C12 H12A 120.0
C12 C13 C8 120.83(8)
C12 C13 C14 118.37(8)
C8 C13 C14 120.80(7)
O5 C14 O2 124.89(8)
O5 C14 C13 125.69(8)
O2 C14 C13 109.41(7)
O2 C15 C16 105.01(7)
O2 C15 H15A 110.7
C16 C15 H15A 110.7
O2 C15 H15B 110.7
C16 C15 H15B 110.7
H15A C15 H15B 108.8
O3 C16 O1 106.96(7)
O3 C16 C15 107.85(7)
O1 C16 C15 107.21(7)
O3 C16 H16A 111.5
O1 C16 H16A 111.5
C15 C16 H16A 111.5
O6 C17 O3 122.20(8)
O6 C17 C18 125.36(8)
O3 C17 C18 112.44(8)
C19 C18 C23 120.37(8)
C19 C18 C17 122.04(8)
C23 C18 C17 117.59(8)
C20 C19 C18 119.45(9)
C20 C19 H19A 120.3
C18 C19 H19A 120.3
C21 C20 C19 120.22(9)
C21 C20 H20A 119.9
C19 C20 H20A 119.9
C20 C21 C22 120.47(9)
C20 C21 H21A 119.8
C22 C21 H21A 119.8
C21 C22 C23 119.72(9)
C21 C22 H22A 120.1
C23 C22 H22A 120.1
C22 C23 C18 119.76(9)
C22 C23 H23A 120.1
C18 C23 H23A 120.1

loop_
_geom_bond_atom_site_label_1
_geom_bond_atom_site_label_2
_geom_bond_distance
O1 C1 1.3684(10)
O1 C16 1.4420(10)
O2 C14 1.3534(11)
O2 C15 1.4434(11)
O3 C17 1.3727(11)
O3 C16 1.4089(10)
O4 C1 1.2001(11)
O5 C14 1.2052(11)
O6 C17 1.2023(12)
C1 C2 1.4938(12)
C2 C3 1.3974(12)
C2 C7 1.4075(12)
C3 C4 1.3881(13)
C3 H3A 0.9500
C4 C5 1.3902(13)
C4 H4A 0.9500
C5 C6 1.3898(13)
C5 H5A 0.9500
C6 C7 1.3987(13)
C6 H6A 0.9500
C7 C8 1.4949(12)
C8 C9 1.3993(13)
C8 C13 1.4057(12)
C9 C10 1.3915(14)
C9 H9A 0.9500
C10 C11 1.3897(15)
C10 H10A 0.9500
C11 C12 1.3869(13)
C11 H11A 0.9500
C12 C13 1.3970(12)
C12 H12A 0.9500
C13 C14 1.4972(12)
C15 C16 1.5191(13)
C15 H15A 0.9900
C15 H15B 0.9900
C16 H16A 1.0000
C17 C18 1.4804(12)
C18 C19 1.3911(13)
C18 C23 1.3980(12)
C19 C20 1.3896(12)
C19 H19A 0.9500
C20 C21 1.3876(14)
C20 H20A 0.9500
C21 C22 1.3887(15)
C21 H21A 0.9500
C22 C23 1.3898(13)
C22 H22A 0.9500
C23 H23A 0.9500

loop_
_geom_hbond_atom_site_label_D
_geom_hbond_atom_site_label_H
_geom_hbond_atom_site_label_A
_geom_hbond_distance_DH
_geom_hbond_distance_HA
_geom_hbond_distance_DA
_geom_hbond_angle_DHA
_geom_hbond_site_symmetry_A
_geom_hbond_publ_flag
C16 H16A O5 1.0000 2.4600 3.2058(11) 131.00 2_655 yes
C22 H22A O5 0.9500 2.5100 3.3405(12) 146.00 2_555 yes

loop_
_geom_torsion_atom_site_label_1
_geom_torsion_atom_site_label_2
_geom_torsion_atom_site_label_3
_geom_torsion_atom_site_label_4
_geom_torsion
C16 O1 C1 O4 -21.65(12)
C16 O1 C1 C2 156.39(7)
O4 C1 C2 C3 -128.97(10)
O1 C1 C2 C3 53.02(11)
O4 C1 C2 C7 53.29(13)
O1 C1 C2 C7 -124.71(8)
C7 C2 C3 C4 -1.84(14)
C1 C2 C3 C4 -179.55(9)
C2 C3 C4 C5 0.65(15)
C3 C4 C5 C6 0.19(15)
C4 C5 C6 C7 0.16(15)
C5 C6 C7 C2 -1.29(14)
C5 C6 C7 C8 175.42(9)
C3 C2 C7 C6 2.12(13)
C1 C2 C7 C6 179.82(8)
C3 C2 C7 C8 -174.40(9)
C1 C2 C7 C8 3.30(13)
C6 C7 C8 C9 56.73(12)
C2 C7 C8 C9 -126.77(10)
C6 C7 C8 C13 -121.18(10)
C2 C7 C8 C13 55.32(13)
C13 C8 C9 C10 1.43(14)
C7 C8 C9 C10 -176.58(9)
C8 C9 C10 C11 -0.34(16)
C9 C10 C11 C12 -1.57(16)
C10 C11 C12 C13 2.34(15)
C11 C12 C13 C8 -1.22(14)
C11 C12 C13 C14 179.67(9)
C9 C8 C13 C12 -0.65(13)
C7 C8 C13 C12 177.28(8)
C9 C8 C13 C14 178.43(8)
C7 C8 C13 C14 -3.64(13)
C15 O2 C14 O5 -19.24(12)
C15 O2 C14 C13 159.63(7)
C12 C13 C14 O5 -122.10(10)
C8 C13 C14 O5 58.79(13)
C12 C13 C14 O2 59.04(10)
C8 C13 C14 O2 -120.07(9)
C14 O2 C15 C16 -95.28(9)
C17 O3 C16 O1 -89.37(8)
C17 O3 C16 C15 155.59(7)
C1 O1 C16 O3 149.05(7)
C1 O1 C16 C15 -95.48(9)
O2 C15 C16 O3 -179.90(7)
O2 C15 C16 O1 65.23(9)
C16 O3 C17 O6 -1.47(12)
C16 O3 C17 C18 178.48(7)
O6 C17 C18 C19 -177.96(9)
O3 C17 C18 C19 2.09(11)
O6 C17 C18 C23 1.91(13)
O3 C17 C18 C23 -178.04(8)
C23 C18 C19 C20 0.10(13)
C17 C18 C19 C20 179.96(8)
C18 C19 C20 C21 0.14(14)
C19 C20 C21 C22 -0.20(15)
C20 C21 C22 C23 0.02(15)
C21 C22 C23 C18 0.22(14)
C19 C18 C23 C22 -0.28(13)
C17 C18 C23 C22 179.85(8)
